data_1567998
loop_
_publ_author_name
'Zhang, Xiang-Yu'
'Zhou, Zi-Qi'
'Bao, Wen-Xiu'
'Tang, Hong-Xin'
'Fu, Rui-Biao'
'Ma, Zu-Ju'
'Wu, Xin-Tao'

_publ_section_title
;
 New lead-iodide formates with a strong second-harmonic generation
 response and suitable birefringence obtained by the substitution
 strategy.
;
_journal_issue 1
_journal_name_full 'Chemical science'
_journal_page_first 136
_journal_page_last 142
_journal_paper_doi 10.1039/d2sc05216d
_journal_volume 14
_journal_year 2022
_chemical_formula_moiety 'C2 H2 I2 K2 O4 Pb'
_chemical_formula_sum 'C2 H2 I2 K2 O4 Pb'
_chemical_formula_weight 629.23
_space_group_crystal_system orthorhombic
_space_group_IT_number 38
_space_group_name_Hall 'A 2 -2'
_space_group_name_H-M_alt 'A m m 2'
_atom_sites_solution_hydrogens geom
_atom_sites_solution_primary iterative
_audit_block_doi 10.5517/ccdc.csd.cc2ck8nw
_audit_creation_date 2022-03-23
_audit_creation_method
;
Olex2 1.5
(compiled 2021.12.09 svn.r5202d8cf for OlexSys, GUI svn.r6439)
;
_audit_update_record
;
2022-07-19 deposited with the CCDC.	2022-11-22 downloaded from the CCDC.
;
_cell_angle_alpha 90
_cell_angle_beta 90
_cell_angle_gamma 90
_cell_formula_units_Z 2
_cell_length_a 5.80240(10)
_cell_length_b 6.7740(2)
_cell_length_c 13.6260(4)
_cell_measurement_reflns_used 2209
_cell_measurement_temperature 293(2)
_cell_measurement_theta_max 60.3390
_cell_measurement_theta_min 5.6340
_cell_volume 535.58(2)
_computing_cell_refinement 'CrysAlisPro 1.171.41.98a (Rigaku OD, 2021)'
_computing_data_collection 'CrysAlisPro 1.171.41.98a (Rigaku OD, 2021)'
_computing_data_reduction 'CrysAlisPro 1.171.41.98a (Rigaku OD, 2021)'
_computing_molecular_graphics 'Olex2 1.5 (Dolomanov et al., 2009)'
_computing_publication_material 'Olex2 1.5 (Dolomanov et al., 2009)'
_computing_structure_refinement 'SHELXL 2018/3 (Sheldrick, 2015)'
_computing_structure_solution 'olex2.solve 1.5 (Bourhis et al., 2015)'
_diffrn_ambient_temperature 293(2)
_diffrn_detector 'Hybrid Pixel Array Detector'
_diffrn_detector_area_resol_mean 10.0000
_diffrn_detector_type HyPix
_diffrn_measured_fraction_theta_full 1.000
_diffrn_measured_fraction_theta_max 1.000
_diffrn_measurement_details
;
List of Runs (angles in degrees, time in seconds):

  # Type    Start    End  Width  t~exp~   \w     \q     \k     \f   Frames
#--------------------------------------------------------------------------
  1  \w      6.00  58.00   0.50    0.11    --   73.53 -38.00  90.00  104
  2  \w      1.00  67.00   0.50    0.11    --   73.53 -38.00 120.00  132
  3  \w    100.00 145.00   0.50    0.11    --   73.53  19.00 -60.00   90
  4  \w     64.00  90.00   0.50    0.11    --   73.53  19.00 -60.00   52
  5  \w      0.00  70.00   0.50    0.11    --   73.53 -38.00 -30.00  140
  6  \w     44.00  91.00   0.50    0.11    --   73.53 -99.00  30.00   94
  7  \w     28.00 109.00   0.50    0.11    --   73.53-125.00   0.00  162
  8  \w     13.00  39.00   0.50    0.11    --   73.53 -99.00  30.00   52
  9  \w     74.00 111.00   0.50    0.11    --   73.53-125.00-120.00   74
 10  \w     69.00  99.00   0.50    0.11    --   73.53-125.00-180.00   60
 11  \w     22.00  55.00   0.50    0.11    --   73.53-125.00-120.00   66
 12  \w     26.00  72.00   0.50    0.05    --   -0.62  19.00 -30.00   92
 13  \w    -68.00 -16.00   0.50    0.11    --  -74.78  77.00 -90.00  104
 14  \w    -98.00 -71.00   0.50    0.11    --  -74.78  77.00 -90.00   54
 15  \w    -11.00  14.00   0.50    0.05    --   -0.62 -38.00-180.00   50
 16  \w    -57.00 -29.00   0.50    0.05    --   -0.62 -38.00-180.00   56
 17  \w   -122.00 -95.00   0.50    0.11    --  -74.78 -99.00-150.00   54
 18  \w   -146.00 -56.00   0.50    0.11    --  -74.78 -77.00  90.00  180
 19  \w   -145.00 -99.00   0.50    0.11    --  -74.78 -99.00 120.00   92
;
_diffrn_measurement_device 'four-circle diffractometer'
_diffrn_measurement_device_type 'ROD, Synergy Custom system, HyPix'
_diffrn_measurement_method '\w scans'
_diffrn_orient_matrix_type 'CrysAlisPro convention (1999,Acta A55,543-557)'
_diffrn_orient_matrix_UB_11 -0.1186789000
_diffrn_orient_matrix_UB_12 0.1592996000
_diffrn_orient_matrix_UB_13 -0.0288324000
_diffrn_orient_matrix_UB_21 -0.1881489000
_diffrn_orient_matrix_UB_22 -0.0697230000
_diffrn_orient_matrix_UB_23 0.0451581000
_diffrn_orient_matrix_UB_31 0.0615817000
_diffrn_orient_matrix_UB_32 0.0939801000
_diffrn_orient_matrix_UB_33 0.0824080000
_diffrn_radiation_monochromator mirror
_diffrn_radiation_probe x-ray
_diffrn_radiation_type GaK\a
_diffrn_radiation_wavelength 1.3405
_diffrn_reflns_av_R_equivalents 0.0373
_diffrn_reflns_av_unetI/netI 0.0275
_diffrn_reflns_Laue_measured_fraction_full 1.000
_diffrn_reflns_Laue_measured_fraction_max 1.000
_diffrn_reflns_limit_h_max 6
_diffrn_reflns_limit_h_min -6
_diffrn_reflns_limit_k_max 7
_diffrn_reflns_limit_k_min -7
_diffrn_reflns_limit_l_max 16
_diffrn_reflns_limit_l_min -15
_diffrn_reflns_number 2119
_diffrn_reflns_point_group_measured_fraction_full 0.860
_diffrn_reflns_point_group_measured_fraction_max 0.860
_diffrn_reflns_theta_full 52.036
_diffrn_reflns_theta_max 52.036
_diffrn_reflns_theta_min 5.646
_diffrn_source 'micro-focus metaljet'
_exptl_absorpt_coefficient_mu 56.272
_exptl_absorpt_correction_T_max 1.00000
_exptl_absorpt_correction_T_min 0.36694
_exptl_absorpt_correction_type multi-scan
_exptl_absorpt_process_details
;
CrysAlisPro 1.171.41.98a (Rigaku Oxford Diffraction, 2021)
Empirical absorption correction using spherical harmonics,
implemented in SCALE3 ABSPACK scaling algorithm.
;
_exptl_crystal_colour 'light yellow'
_exptl_crystal_density_diffrn 3.902
_exptl_crystal_description block
_exptl_crystal_F_000 544
_exptl_crystal_size_max 0.5
_exptl_crystal_size_mid 0.2
_exptl_crystal_size_min 0.2
_refine_diff_density_max 1.107
_refine_diff_density_min -0.672
_refine_diff_density_rms 0.129
_refine_ls_abs_structure_details
;
 Flack x determined using 186 quotients [(I+)-(I-)]/[(I+)+(I-)]
 (Parsons, Flack and Wagner, Acta Cryst. B69 (2013) 249-259).
;
_refine_ls_abs_structure_Flack 0.03(2)
_refine_ls_extinction_coef 0.00054(11)
_refine_ls_extinction_expression Fc^*^=kFc[1+0.001xFc^2^\l^3^/sin(2\q)]^-1/4^
_refine_ls_extinction_method 'SHELXL-2018/3 (Sheldrick 2018)'
_refine_ls_goodness_of_fit_ref 1.088
_refine_ls_hydrogen_treatment constr
_refine_ls_matrix_type full
_refine_ls_number_parameters 37
_refine_ls_number_reflns 473
_refine_ls_number_restraints 1
_refine_ls_restrained_S_all 1.086
_refine_ls_R_factor_all 0.0193
_refine_ls_R_factor_gt 0.0193
_refine_ls_shift/su_max 0.000
_refine_ls_shift/su_mean 0.000
_refine_ls_structure_factor_coef Fsqd
_refine_ls_weighting_details 'w=1/[\s^2^(Fo^2^)+(0.0276P)^2^] where P=(Fo^2^+2Fc^2^)/3'
_refine_ls_weighting_scheme calc
_refine_ls_wR_factor_gt 0.0465
_refine_ls_wR_factor_ref 0.0465
_reflns_Friedel_coverage 0.648
_reflns_Friedel_fraction_full 0.707
_reflns_Friedel_fraction_max 0.707
_reflns_number_gt 473
_reflns_number_total 473
_reflns_threshold_expression 'I > 2\s(I)'
_cod_data_source_file d2sc05216d2.cif
_cod_data_source_block zxy_147_11_autored
_cod_depositor_comments 'Adding full bibliography for 1567997--1567998.cif.'
_cod_database_code 1567998
_shelx_shelxl_version_number 2018/3
_shelx_space_group_comment
;
The symmetry employed for this shelxl refinement is uniquely defined
by the following loop, which should always be used as a source of
symmetry information in preference to the above space-group names.
They are only intended as comments.
;
_olex2_refinement_description
;
1.a Aromatic/amide H refined with riding coordinates:
 C1(H1)
;
_olex2_submission_special_instructions 'No special instructions were received'
_oxdiff_exptl_absorpt_empirical_details
;
Empirical correction (ABSPACK) includes:
- Absorption correction using spherical harmonics
- Frame scaling
;
_oxdiff_exptl_absorpt_empirical_full_max 2.339
_oxdiff_exptl_absorpt_empirical_full_min 0.487

loop_
_space_group_symop_operation_xyz
'x, y, z'
'-x, -y, z'
'x, -y, z'
'-x, y, z'
'x, y+1/2, z+1/2'
'-x, -y+1/2, z+1/2'
'x, -y+1/2, z+1/2'
'-x, y+1/2, z+1/2'

loop_
_atom_site_label
_atom_site_type_symbol
_atom_site_fract_x
_atom_site_fract_y
_atom_site_fract_z
_atom_site_U_iso_or_equiv
_atom_site_adp_type
_atom_site_occupancy
_atom_site_site_symmetry_order
_atom_site_calc_flag
_atom_site_refinement_flags_posn
_atom_site_refinement_flags_adp
_atom_site_refinement_flags_occupancy
_atom_site_disorder_assembly
_atom_site_disorder_group
Pb1 Pb 0.500000 0.500000 0.56422(2) 0.0308(3) Uani 1 4 d S T P . .
I2 I 0.500000 0.000000 0.65397(10) 0.0320(4) Uani 1 4 d S T P . .
I1 I 0.000000 0.500000 0.68219(14) 0.0452(7) Uani 1 4 d S T P . .
K2 K 0.000000 0.000000 0.4962(6) 0.0406(13) Uani 1 4 d S T P . .
K1 K 0.000000 0.500000 0.3166(4) 0.0364(10) Uani 1 4 d S T P . .
O1 O 0.3093(12) 0.2818(10) 0.4294(6) 0.0375(15) Uani 1 1 d . . . . .
C1 C 0.500000 0.2392(18) 0.3928(9) 0.031(3) Uani 1 2 d S T P . .
H1 H 0.499998 0.170407 0.333682 0.037 Uiso 1 2 calc R U P . .

loop_
_atom_site_aniso_label
_atom_site_aniso_U_11
_atom_site_aniso_U_22
_atom_site_aniso_U_33
_atom_site_aniso_U_23
_atom_site_aniso_U_13
_atom_site_aniso_U_12
Pb1 0.0241(4) 0.0389(5) 0.0295(6) 0.000 0.000 0.000
I2 0.0299(7) 0.0356(8) 0.0304(10) 0.000 0.000 0.000
I1 0.0240(8) 0.0516(10) 0.0601(17) 0.000 0.000 0.000
K2 0.026(2) 0.035(2) 0.061(4) 0.000 0.000 0.000
K1 0.025(2) 0.044(3) 0.040(2) 0.000 0.000 0.000
O1 0.028(3) 0.043(4) 0.042(4) 0.006(4) -0.002(3) 0.000(3)
C1 0.040(8) 0.022(7) 0.031(9) 0.003(5) 0.000 0.000

loop_
_atom_type_symbol
_atom_type_description
_atom_type_scat_dispersion_real
_atom_type_scat_dispersion_imag
_atom_type_scat_source
C C 0.0137 0.0067 'International Tables Vol C Tables 4.2.6.8 and 6.1.1.4'
I I 0.0030 5.4350 'International Tables Vol C Tables 4.2.6.8 and 6.1.1.4'
K K 0.3778 0.8310 'International Tables Vol C Tables 4.2.6.8 and 6.1.1.4'
O O 0.0389 0.0241 'International Tables Vol C Tables 4.2.6.8 and 6.1.1.4'
Pb Pb -4.4950 6.8412 'International Tables Vol C Tables 4.2.6.8 and 6.1.1.4'
H H 0.0000 0.0000 'International Tables Vol C Tables 4.2.6.8 and 6.1.1.4'

loop_
_citation_id
_citation_doi
_citation_year
1 10.1039/D2SC05216D 2022

loop_
_geom_angle_atom_site_label_1
_geom_angle_atom_site_label_2
_geom_angle_atom_site_label_3
_geom_angle
_geom_angle_site_symmetry_1
_geom_angle_site_symmetry_3
_geom_angle_publ_flag
I1 Pb1 I1 122.02(6) 1_655 . ?
O1 Pb1 I1 135.52(15) . 1_655 ?
O1 Pb1 I1 88.29(16) . . ?
O1 Pb1 I1 135.52(15) 2_665 . ?
O1 Pb1 I1 88.29(16) 2_665 1_655 ?
O1 Pb1 I1 88.29(16) 4_655 1_655 ?
O1 Pb1 I1 135.52(15) 4_655 . ?
O1 Pb1 I1 88.29(16) 3_565 . ?
O1 Pb1 I1 135.52(15) 3_565 1_655 ?
O1 Pb1 O1 90.3(3) . 2_665 ?
O1 Pb1 O1 69.1(3) 4_655 2_665 ?
O1 Pb1 O1 69.1(3) . 3_565 ?
O1 Pb1 O1 50.3(3) 3_565 2_665 ?
O1 Pb1 O1 50.3(3) . 4_655 ?
O1 Pb1 O1 90.3(3) 4_655 3_565 ?
K2 I2 K2 0.0 . 4 ?
K2 I2 K2 0.0 3 2 ?
K2 I2 K2 0.0 . 2 ?
K2 I2 K2 0.0 2 4 ?
K2 I2 K2 106.92(19) 1_655 4 ?
K2 I2 K2 106.92(19) 1_655 2 ?
K2 I2 K2 0.0 3 4 ?
K2 I2 K2 106.92(19) 1_655 . ?
K2 I2 K2 0.0 . 3 ?
K2 I2 K2 106.92(19) 1_655 3 ?
K2 I2 K1 73.92(12) 1_655 5_645 ?
K2 I2 K1 179.16(11) 1_655 5_545 ?
K2 I2 K1 179.16(11) 3 5_645 ?
K2 I2 K1 73.92(12) 4 5_545 ?
K2 I2 K1 179.16(11) 4 5_645 ?
K2 I2 K1 73.92(12) . 5_545 ?
K2 I2 K1 73.92(12) 3 5_545 ?
K2 I2 K1 179.16(11) . 5_645 ?
K2 I2 K1 73.92(12) 2 5_545 ?
K2 I2 K1 179.16(11) 2 5_645 ?
K1 I2 K1 105.24(14) 5_645 5_545 ?
Pb1 I1 Pb1 122.02(6) . 1_455 ?
Pb1 I1 K1 103.33(3) . 5 ?
Pb1 I1 K1 103.33(3) 1_455 5 ?
Pb1 I1 K1 103.33(3) . 5_545 ?
Pb1 I1 K1 103.33(3) 1_455 5_545 ?
K1 I1 K1 123.19(14) 5 5_545 ?
I2 K2 I2 106.92(19) 1_455 . ?
I2 K2 K1 53.46(10) 1_455 5_545 ?
I2 K2 K1 110.40(3) 1_455 1_545 ?
I2 K2 K1 53.46(10) . 5_545 ?
I2 K2 K1 110.40(3) . 1_545 ?
K2 K2 I2 0(10) 3 . ?
K2 K2 I2 0(10) 2 . ?
K2 K2 I2 0(10) 2 1_455 ?
K2 K2 I2 0(10) 4 1_455 ?
K2 K2 I2 0(10) 4 . ?
K2 K2 I2 0(10) 3 1_455 ?
K2 K2 K2 0(10) 4 3 ?
K2 K2 K2 0(10) 4 2 ?
K2 K2 K2 0(10) 2 3 ?
K2 K2 K1 0(10) 3 1_545 ?
K2 K2 K1 0(10) 2 5_545 ?
K2 K2 K1 0(10) 3 5_545 ?
K2 K2 K1 0(10) 2 1_545 ?
K2 K2 K1 0(10) 4 5_545 ?
K2 K2 K1 0(10) 4 1_545 ?
K2 K2 O1 0(10) 4 . ?
K2 K2 O1 0(10) 2 4 ?
K2 K2 O1 0(10) 2 3 ?
K2 K2 O1 0(10) 3 3 ?
K2 K2 O1 0(10) 3 4 ?
K2 K2 O1 0(10) 4 3 ?
K2 K2 O1 0(10) 4 2 ?
K2 K2 O1 0(10) 2 . ?
K2 K2 O1 0(10) 3 2 ?
K2 K2 O1 0(10) 2 2 ?
K2 K2 O1 0(10) 3 . ?
K2 K2 O1 0(10) 4 4 ?
K1 K2 K1 125.85(11) 1_545 5_545 ?
O1 K2 I2 71.08(17) 3 . ?
O1 K2 I2 71.08(17) 2 1_455 ?
O1 K2 I2 135.66(18) 3 1_455 ?
O1 K2 I2 135.66(18) . 1_455 ?
O1 K2 I2 71.08(17) 4 1_455 ?
O1 K2 I2 135.66(18) 4 . ?
O1 K2 I2 135.66(18) 2 . ?
O1 K2 I2 71.08(17) . . ?
O1 K2 K1 111.4(3) 4 1_545 ?
O1 K2 K1 41.40(16) 3 1_545 ?
O1 K2 K1 109.2(2) 3 5_545 ?
O1 K2 K1 111.4(3) . 1_545 ?
O1 K2 K1 41.40(16) 2 1_545 ?
O1 K2 K1 109.2(2) 2 5_545 ?
O1 K2 K1 109.2(2) 4 5_545 ?
O1 K2 K1 109.2(2) . 5_545 ?
O1 K2 O1 141.7(5) . 2 ?
O1 K2 O1 141.7(5) 3 4 ?
O1 K2 O1 87.0(3) . 3 ?
O1 K2 O1 87.0(3) 2 4 ?
O1 K2 O1 80.6(3) . 4 ?
O1 K2 O1 80.6(3) 2 3 ?
I2 K1 I2 105.24(14) 5_454 5_554 ?
I2 K1 I1 73.21(6) 5_554 5_544 ?
I2 K1 I1 73.21(6) 5_454 5_544 ?
I2 K1 I1 73.21(6) 5_454 5_554 ?
I2 K1 I1 73.21(6) 5_554 5_554 ?
I2 K1 K2 52.62(7) 5_554 5_554 ?
I2 K1 K2 52.62(7) 5_454 5_554 ?
I1 K1 I1 123.19(14) 5_544 5_554 ?
I1 K1 K2 61.59(7) 5_544 5_554 ?
I1 K1 K2 61.59(7) 5_554 5_554 ?
O1 K1 I2 147.83(14) 3_565 5_454 ?
O1 K1 I2 79.80(15) 3_565 5_554 ?
O1 K1 I2 79.80(15) . 5_554 ?
O1 K1 I2 79.80(15) 4 5_454 ?
O1 K1 I2 79.80(15) 2_565 5_454 ?
O1 K1 I2 147.83(14) 2_565 5_554 ?
O1 K1 I2 147.83(14) . 5_454 ?
O1 K1 I2 147.83(14) 4 5_554 ?
O1 K1 I1 78.21(15) . 5_544 ?
O1 K1 I1 136.79(14) 3_565 5_544 ?
O1 K1 I1 136.79(14) 2_565 5_544 ?
O1 K1 I1 136.79(14) 4 5_554 ?
O1 K1 I1 78.21(15) 3_565 5_554 ?
O1 K1 I1 136.79(14) . 5_554 ?
O1 K1 I1 78.21(15) 4 5_544 ?
O1 K1 I1 78.21(15) 2_565 5_554 ?
O1 K1 K2 123.46(17) 2_565 5_554 ?
O1 K1 K2 123.46(17) 4 5_554 ?
O1 K1 K2 123.46(17) . 5_554 ?
O1 K1 K2 123.46(17) 3_565 5_554 ?
O1 K1 O1 113.1(3) 3_565 4 ?
O1 K1 O1 80.2(3) 3_565 2_565 ?
O1 K1 O1 80.2(3) 4 . ?
O1 K1 O1 64.1(3) 3_565 . ?
O1 K1 O1 64.1(3) 4 2_565 ?
O1 K1 O1 113.1(3) 2_565 . ?
Pb1 O1 K2 115.7(3) . 2 ?
Pb1 O1 K2 115.7(3) . 3 ?
Pb1 O1 K2 115.7(3) . . ?
Pb1 O1 K2 115.7(3) . 4 ?
Pb1 O1 K1 111.2(2) . . ?
K2 O1 K2 0.0 4 2 ?
K2 O1 K2 0.0 2 3 ?
K2 O1 K2 0.0 . 3 ?
K2 O1 K2 0.0 4 . ?
K2 O1 K2 0.0 2 . ?
K2 O1 K2 0.0 4 3 ?
K2 O1 K1 97.4(2) 2 . ?
K2 O1 K1 97.4(2) . . ?
K2 O1 K1 97.4(2) 3 . ?
K2 O1 K1 97.4(2) 4 . ?
C1 O1 Pb1 92.1(7) . . ?
C1 O1 K2 123.1(7) . 3 ?
C1 O1 K2 123.1(7) . 4 ?
C1 O1 K2 123.1(7) . . ?
C1 O1 K2 123.1(7) . 2 ?
C1 O1 K1 118.3(7) . . ?
O1 C1 O1 125.0(13) 4_655 . ?
O1 C1 H1 117.5 4_655 . ?
O1 C1 H1 117.5 . . ?

loop_
_geom_bond_atom_site_label_1
_geom_bond_atom_site_label_2
_geom_bond_distance
_geom_bond_site_symmetry_2
_geom_bond_publ_flag
Pb1 I1 3.3168(9) . ?
Pb1 I1 3.3168(9) 1_655 ?
Pb1 O1 2.605(8) 3_565 ?
Pb1 O1 2.605(8) 4_655 ?
Pb1 O1 2.605(8) 2_665 ?
Pb1 O1 2.605(8) . ?
I2 K2 3.611(4) 1_655 ?
I2 K2 3.611(4) . ?
I2 K2 3.611(4) 3 ?
I2 K2 3.611(4) 2 ?
I2 K2 3.611(4) 4 ?
I2 K1 3.651(3) 5_645 ?
I2 K1 3.651(3) 5_545 ?
I1 K1 3.851(3) 5 ?
I1 K1 3.851(3) 5_545 ?
K2 K2 0.000(16) 4 ?
K2 K2 0.000(16) 2 ?
K2 K2 0.000(16) 3 ?
K2 K1 4.178(6) 1_545 ?
K2 K1 4.366(10) 5_545 ?
K2 O1 2.774(7) 3 ?
K2 O1 2.774(7) . ?
K2 O1 2.774(7) 4 ?
K2 O1 2.774(7) 2 ?
K1 O1 2.786(7) 4 ?
K1 O1 2.786(7) . ?
K1 O1 2.786(7) 2_565 ?
K1 O1 2.786(7) 3_565 ?
O1 C1 1.248(9) . ?
C1 H1 0.9300 . ?

loop_
_geom_torsion_atom_site_label_1
_geom_torsion_atom_site_label_2
_geom_torsion_atom_site_label_3
_geom_torsion_atom_site_label_4
_geom_torsion
_geom_torsion_site_symmetry_1
_geom_torsion_site_symmetry_2
_geom_torsion_site_symmetry_3
_geom_torsion_site_symmetry_4
_geom_torsion_publ_flag
Pb1 O1 C1 O1 7.9(13) . . . 4_655 ?
K2 O1 C1 O1 -114.9(11) 4 . . 4_655 ?
K2 O1 C1 O1 -114.9(11) 2 . . 4_655 ?
K2 O1 C1 O1 -114.9(11) . . . 4_655 ?
K2 O1 C1 O1 -114.9(11) 3 . . 4_655 ?
K1 O1 C1 O1 123.4(11) . . . 4_655 ?
